data_7110217
loop_
_publ_author_name
'Anjana Chanthapally'
'Wei Ting Oh'
'Jagadese J. Vittal'

_publ_section_title
;
 Photoreactivity of polymorphs of a ladder polymer with criss-cross and
 parallel orientations of C[double bond, length as m-dash]C bonds
;
_journal_name_full Chem.Commun.
_journal_page_first 451
_journal_paper_doi 10.1039/c3cc47816e
_journal_volume 50
_journal_year 2014
_chemical_formula_sum 'C22 H19 N O4 Zn'
_chemical_formula_weight 426.75
_chemical_name_systematic
; 
 ? 
;
_space_group_IT_number 2
_symmetry_cell_setting triclinic
_symmetry_space_group_name_Hall '-P 1'
_symmetry_space_group_name_H-M 'P -1'
_atom_sites_solution_hydrogens geom
_atom_sites_solution_primary direct
_atom_sites_solution_secondary difmap
_audit_creation_method SHELXL-97
_cell_angle_alpha 67.142(5)
_cell_angle_beta 72.808(5)
_cell_angle_gamma 77.218(5)
_cell_formula_units_Z 2
_cell_length_a 8.2441(10)
_cell_length_b 11.3889(13)
_cell_length_c 11.8203(15)
_cell_measurement_reflns_used 9889
_cell_measurement_temperature 100(2)
_cell_measurement_theta_max 27.93
_cell_measurement_theta_min 2.61
_cell_volume 969.8(2)
_computing_cell_refinement 'Bruker SAINT'
_computing_data_collection 'Bruker APEX2'
_computing_data_reduction 'Bruker SAINT'
_computing_molecular_graphics 'Bruker SHELXTL'
_computing_publication_material 'Bruker SHELXTL'
_computing_structure_refinement 'SHELXL-97 (Sheldrick, 1997)'
_computing_structure_solution 'SHELXS-97 (Sheldrick, 1990)'
_diffrn_ambient_temperature 100(2)
_diffrn_measured_fraction_theta_full 1.000
_diffrn_measured_fraction_theta_max 1.000
_diffrn_measurement_device_type 'CMOS Area Detector'
_diffrn_measurement_method '\f and \w scans'
_diffrn_radiation_monochromator graphite
_diffrn_radiation_source 'fine-focus sealed tube'
_diffrn_radiation_type MoK\a
_diffrn_radiation_wavelength 0.71073
_diffrn_reflns_av_R_equivalents 0.0636
_diffrn_reflns_av_sigmaI/netI 0.0304
_diffrn_reflns_limit_h_max 10
_diffrn_reflns_limit_h_min -10
_diffrn_reflns_limit_k_max 14
_diffrn_reflns_limit_k_min -14
_diffrn_reflns_limit_l_max 15
_diffrn_reflns_limit_l_min -15
_diffrn_reflns_number 39075
_diffrn_reflns_theta_full 27.50
_diffrn_reflns_theta_max 27.50
_diffrn_reflns_theta_min 1.95
_diffrn_standards_number 0
_exptl_absorpt_coefficient_mu 1.294
_exptl_absorpt_correction_T_max 0.9501
_exptl_absorpt_correction_T_min 0.8815
_exptl_absorpt_correction_type multi-scan
_exptl_absorpt_process_details 'SADABS (Sheldrick, 2010)'
_exptl_crystal_colour Colourless
_exptl_crystal_density_diffrn 1.461
_exptl_crystal_density_meas ?
_exptl_crystal_density_method 'not measured'
_exptl_crystal_description thin_Plate
_exptl_crystal_F_000 440
_exptl_crystal_size_max 0.10
_exptl_crystal_size_mid 0.06
_exptl_crystal_size_min 0.04
_refine_diff_density_max 0.410
_refine_diff_density_min -0.354
_refine_diff_density_rms 0.067
_refine_ls_extinction_method none
_refine_ls_goodness_of_fit_ref 1.011
_refine_ls_hydrogen_treatment constr
_refine_ls_matrix_type full
_refine_ls_number_parameters 255
_refine_ls_number_reflns 4458
_refine_ls_number_restraints 0
_refine_ls_restrained_S_all 1.011
_refine_ls_R_factor_all 0.0406
_refine_ls_R_factor_gt 0.0296
_refine_ls_shift/su_max 0.001
_refine_ls_shift/su_mean 0.000
_refine_ls_structure_factor_coef Fsqd
_refine_ls_weighting_details 'calc w=1/[\s^2^(Fo^2^)+(0.0150P)^2^+1.2184P] where P=(Fo^2^+2Fc^2^)/3'
_refine_ls_weighting_scheme calc
_refine_ls_wR_factor_gt 0.0596
_refine_ls_wR_factor_ref 0.0626
_reflns_number_gt 3842
_reflns_number_total 4458
_reflns_threshold_expression >2sigma(I)
_cod_data_source_file c3cc47816e.txt
_cod_data_source_block Compound3
_cod_depositor_comments
;
The following automatic conversions were performed:

'_exptl_crystal_density_meas' value 'not measured' was changed to '?'
- the value is perceived as not measured.

Automatic conversion script
Id: cif_fix_values 3008 2015-01-20 13:52:24Z robertas 
;
_cod_original_sg_symbol_H-M P-1
_cod_database_code 7110217

loop_
_symmetry_equiv_pos_as_xyz
'x, y, z'
'-x, -y, -z'

loop_
_atom_site_label
_atom_site_type_symbol
_atom_site_fract_x
_atom_site_fract_y
_atom_site_fract_z
_atom_site_U_iso_or_equiv
_atom_site_adp_type
_atom_site_occupancy
_atom_site_symmetry_multiplicity
_atom_site_calc_flag
_atom_site_refinement_flags
Zn1 Zn 0.41880(3) 0.47552(2) 0.41838(2) 0.01167(6) Uani 1 1 d .
O1 O 0.24626(18) 0.60628(13) 0.48232(14) 0.0226(3) Uani 1 1 d .
O2 O 0.36825(17) 0.64978(13) 0.60449(15) 0.0228(3) Uani 1 1 d .
O3 O 0.56635(19) 0.62065(13) 0.29877(14) 0.0242(3) Uani 1 1 d .
O4 O 0.68322(19) 0.66701(13) 0.42186(13) 0.0226(3) Uani 1 1 d .
N1 N 0.3039(2) 0.47223(14) 0.28947(15) 0.0137(3) Uani 1 1 d .
C1 C 0.3899(3) 0.4190(2) 0.2026(2) 0.0230(4) Uani 1 1 d .
H1 H 0.5047 0.3813 0.2035 0.028 Uiso 1 1 calc R
C2 C 0.3187(3) 0.4167(2) 0.1119(2) 0.0256(5) Uani 1 1 d .
H2 H 0.3842 0.3781 0.0517 0.031 Uiso 1 1 calc R
C3 C 0.1503(3) 0.47115(18) 0.10849(19) 0.0179(4) Uani 1 1 d .
C4 C 0.0606(2) 0.52352(18) 0.20139(18) 0.0160(4) Uani 1 1 d .
H4 H -0.0556 0.5594 0.2045 0.019 Uiso 1 1 calc R
C5 C 0.1405(2) 0.52312(17) 0.28856(18) 0.0148(4) Uani 1 1 d .
H5 H 0.0778 0.5602 0.3505 0.018 Uiso 1 1 calc R
C6 C 0.0768(3) 0.4724(2) 0.0090(2) 0.0216(4) Uani 1 1 d .
H6 H 0.1456 0.4299 -0.0472 0.026 Uiso 1 1 calc R
C7 C 0.2471(2) 0.66358(17) 0.55396(18) 0.0148(4) Uani 1 1 d .
C8 C 0.0925(2) 0.75518(17) 0.58114(18) 0.0144(4) Uani 1 1 d .
C9 C 0.0899(2) 0.83047(18) 0.65048(19) 0.0179(4) Uani 1 1 d .
H9 H 0.1871 0.8239 0.6811 0.021 Uiso 1 1 calc R
C10 C -0.0540(3) 0.91521(19) 0.6752(2) 0.0202(4) Uani 1 1 d .
H10 H -0.0534 0.9671 0.7215 0.024 Uiso 1 1 calc R
C11 C -0.1988(3) 0.92518(18) 0.63313(19) 0.0191(4) Uani 1 1 d .
C12 C -0.1961(3) 0.84798(19) 0.5653(2) 0.0198(4) Uani 1 1 d .
H12 H -0.2948 0.8522 0.5374 0.024 Uiso 1 1 calc R
C13 C -0.0517(2) 0.76508(18) 0.53798(19) 0.0166(4) Uani 1 1 d .
H13 H -0.0512 0.7149 0.4897 0.020 Uiso 1 1 calc R
C14 C -0.3551(3) 1.0164(2) 0.6608(2) 0.0283(5) Uani 1 1 d .
H14A H -0.4382 0.9695 0.7345 0.042 Uiso 1 1 calc R
H14B H -0.4065 1.0551 0.5876 0.042 Uiso 1 1 calc R
H14C H -0.3223 1.0841 0.6784 0.042 Uiso 1 1 calc R
C15 C 0.6471(2) 0.68909(17) 0.31909(18) 0.0150(4) Uani 1 1 d .
C16 C 0.7019(2) 0.80819(17) 0.21175(18) 0.0150(4) Uani 1 1 d .
C17 C 0.7723(2) 0.89799(18) 0.2300(2) 0.0184(4) Uani 1 1 d .
H17 H 0.7986 0.8797 0.3086 0.022 Uiso 1 1 calc R
C18 C 0.8040(3) 1.01393(19) 0.1338(2) 0.0228(4) Uani 1 1 d .
H18 H 0.8512 1.0748 0.1476 0.027 Uiso 1 1 calc R
C19 C 0.7683(3) 1.04307(19) 0.0176(2) 0.0237(5) Uani 1 1 d .
C20 C 0.7052(3) 0.9507(2) -0.0018(2) 0.0250(5) Uani 1 1 d .
H20 H 0.6854 0.9670 -0.0821 0.030 Uiso 1 1 calc R
C21 C 0.6709(3) 0.83506(19) 0.09454(19) 0.0196(4) Uani 1 1 d .
H21 H 0.6256 0.7736 0.0802 0.024 Uiso 1 1 calc R
C22 C 0.7947(3) 1.1729(2) -0.0839(2) 0.0363(6) Uani 1 1 d .
H22A H 0.7907 1.1699 -0.1647 0.054 Uiso 1 1 calc R
H22B H 0.9063 1.1954 -0.0910 0.054 Uiso 1 1 calc R
H22C H 0.7042 1.2377 -0.0617 0.054 Uiso 1 1 calc R

loop_
_atom_site_aniso_label
_atom_site_aniso_U_11
_atom_site_aniso_U_22
_atom_site_aniso_U_33
_atom_site_aniso_U_23
_atom_site_aniso_U_13
_atom_site_aniso_U_12
Zn1 0.01173(10) 0.01276(10) 0.01386(11) -0.00592(8) -0.00649(8) -0.00082(7)
O1 0.0249(8) 0.0234(7) 0.0253(8) -0.0160(6) -0.0122(6) 0.0081(6)
O2 0.0161(7) 0.0236(7) 0.0370(9) -0.0179(7) -0.0129(7) 0.0044(6)
O3 0.0284(8) 0.0212(7) 0.0247(8) -0.0012(6) -0.0104(7) -0.0130(6)
O4 0.0301(8) 0.0217(7) 0.0163(7) -0.0018(6) -0.0070(6) -0.0102(6)
N1 0.0140(8) 0.0145(7) 0.0147(8) -0.0047(6) -0.0054(6) -0.0038(6)
C1 0.0161(10) 0.0329(11) 0.0263(12) -0.0172(10) -0.0098(9) 0.0041(8)
C2 0.0201(11) 0.0402(13) 0.0261(12) -0.0234(10) -0.0111(9) 0.0073(9)
C3 0.0199(10) 0.0203(9) 0.0180(10) -0.0078(8) -0.0093(8) -0.0027(8)
C4 0.0154(9) 0.0170(9) 0.0182(10) -0.0063(8) -0.0081(8) -0.0008(7)
C5 0.0152(9) 0.0153(9) 0.0163(10) -0.0068(8) -0.0065(8) -0.0005(7)
C6 0.0216(10) 0.0298(11) 0.0211(11) -0.0157(9) -0.0096(9) 0.0008(8)
C7 0.0156(9) 0.0116(8) 0.0151(10) -0.0028(7) -0.0031(8) -0.0015(7)
C8 0.0130(9) 0.0123(8) 0.0160(10) -0.0034(7) -0.0028(7) -0.0011(7)
C9 0.0150(9) 0.0194(9) 0.0217(11) -0.0097(8) -0.0045(8) -0.0019(8)
C10 0.0208(10) 0.0192(10) 0.0221(11) -0.0108(9) -0.0036(9) -0.0002(8)
C11 0.0166(10) 0.0178(9) 0.0175(10) -0.0039(8) -0.0012(8) 0.0004(8)
C12 0.0148(9) 0.0219(10) 0.0213(11) -0.0051(8) -0.0063(8) -0.0012(8)
C13 0.0168(9) 0.0158(9) 0.0179(10) -0.0055(8) -0.0055(8) -0.0019(7)
C14 0.0208(11) 0.0307(12) 0.0273(12) -0.0111(10) -0.0029(9) 0.0072(9)
C15 0.0108(9) 0.0142(9) 0.0185(10) -0.0062(8) -0.0029(8) 0.0016(7)
C16 0.0103(9) 0.0149(9) 0.0170(10) -0.0050(8) -0.0012(7) 0.0002(7)
C17 0.0140(9) 0.0207(10) 0.0214(11) -0.0085(8) -0.0037(8) -0.0018(8)
C18 0.0165(10) 0.0182(10) 0.0325(13) -0.0085(9) -0.0024(9) -0.0045(8)
C19 0.0163(10) 0.0186(10) 0.0252(12) -0.0012(9) 0.0019(9) -0.0016(8)
C20 0.0232(11) 0.0298(11) 0.0169(11) -0.0039(9) -0.0038(9) -0.0019(9)
C21 0.0191(10) 0.0199(10) 0.0200(11) -0.0070(8) -0.0046(8) -0.0024(8)
C22 0.0288(13) 0.0238(11) 0.0369(14) 0.0040(10) 0.0001(11) -0.0030(10)

loop_
_atom_type_symbol
_atom_type_description
_atom_type_scat_dispersion_real
_atom_type_scat_dispersion_imag
_atom_type_scat_source
C C 0.0033 0.0016 'International Tables Vol C Tables 4.2.6.8 and 6.1.1.4'
H H 0.0000 0.0000 'International Tables Vol C Tables 4.2.6.8 and 6.1.1.4'
N N 0.0061 0.0033 'International Tables Vol C Tables 4.2.6.8 and 6.1.1.4'
O O 0.0106 0.0060 'International Tables Vol C Tables 4.2.6.8 and 6.1.1.4'
Zn Zn 0.2839 1.4301 'International Tables Vol C Tables 4.2.6.8 and 6.1.1.4'

loop_
_geom_angle_atom_site_label_1
_geom_angle_atom_site_label_2
_geom_angle_atom_site_label_3
_geom_angle
_geom_angle_site_symmetry_1
_geom_angle_site_symmetry_3
O2 Zn1 O1 160.34(5) 2_666 .
O2 Zn1 N1 100.91(6) 2_666 .
O1 Zn1 N1 98.70(6) . .
O2 Zn1 O4 88.13(6) 2_666 2_666
O1 Zn1 O4 88.98(6) . 2_666
N1 Zn1 O4 102.34(6) . 2_666
O2 Zn1 O3 87.31(6) 2_666 .
O1 Zn1 O3 88.95(6) . .
N1 Zn1 O3 97.19(6) . .
O4 Zn1 O3 160.45(5) 2_666 .
O2 Zn1 Zn1 84.24(4) 2_666 2_666
O1 Zn1 Zn1 76.15(4) . 2_666
N1 Zn1 Zn1 170.82(4) . 2_666
O4 Zn1 Zn1 85.31(4) 2_666 2_666
O3 Zn1 Zn1 75.31(4) . 2_666
C7 O1 Zn1 132.63(13) . .
C7 O2 Zn1 122.06(12) . 2_666
C15 O3 Zn1 132.29(14) . .
C15 O4 Zn1 120.58(13) . 2_666
C1 N1 C5 118.06(16) . .
C1 N1 Zn1 120.48(13) . .
C5 N1 Zn1 121.46(12) . .
N1 C1 C2 122.60(18) . .
N1 C1 H1 118.7 . .
C2 C1 H1 118.7 . .
C1 C2 C3 119.95(19) . .
C1 C2 H2 120.0 . .
C3 C2 H2 120.0 . .
C4 C3 C2 116.93(17) . .
C4 C3 C6 123.31(18) . .
C2 C3 C6 119.76(18) . .
C5 C4 C3 119.86(17) . .
C5 C4 H4 120.1 . .
C3 C4 H4 120.1 . .
N1 C5 C4 122.57(17) . .
N1 C5 H5 118.7 . .
C4 C5 H5 118.7 . .
C6 C6 C3 125.6(2) 2_565 .
C6 C6 H6 117.2 2_565 .
C3 C6 H6 117.2 . .
O1 C7 O2 124.87(17) . .
O1 C7 C8 117.43(17) . .
O2 C7 C8 117.70(16) . .
C9 C8 C13 119.05(17) . .
C9 C8 C7 120.77(17) . .
C13 C8 C7 120.18(17) . .
C10 C9 C8 120.39(18) . .
C10 C9 H9 119.8 . .
C8 C9 H9 119.8 . .
C9 C10 C11 120.95(18) . .
C9 C10 H10 119.5 . .
C11 C10 H10 119.5 . .
C10 C11 C12 118.32(18) . .
C10 C11 C14 120.86(18) . .
C12 C11 C14 120.82(19) . .
C13 C12 C11 121.09(18) . .
C13 C12 H12 119.5 . .
C11 C12 H12 119.5 . .
C12 C13 C8 120.18(18) . .
C12 C13 H13 119.9 . .
C8 C13 H13 119.9 . .
C11 C14 H14A 109.5 . .
C11 C14 H14B 109.5 . .
H14A C14 H14B 109.5 . .
C11 C14 H14C 109.5 . .
H14A C14 H14C 109.5 . .
H14B C14 H14C 109.5 . .
O4 C15 O3 125.43(18) . .
O4 C15 C16 117.55(17) . .
O3 C15 C16 117.01(17) . .
C21 C16 C17 118.86(18) . .
C21 C16 C15 120.03(17) . .
C17 C16 C15 120.92(18) . .
C18 C17 C16 120.09(19) . .
C18 C17 H17 120.0 . .
C16 C17 H17 120.0 . .
C17 C18 C19 121.33(19) . .
C17 C18 H18 119.3 . .
C19 C18 H18 119.3 . .
C18 C19 C20 118.26(19) . .
C18 C19 C22 120.6(2) . .
C20 C19 C22 121.2(2) . .
C21 C20 C19 120.7(2) . .
C21 C20 H20 119.6 . .
C19 C20 H20 119.6 . .
C20 C21 C16 120.62(19) . .
C20 C21 H21 119.7 . .
C16 C21 H21 119.7 . .
C19 C22 H22A 109.5 . .
C19 C22 H22B 109.5 . .
H22A C22 H22B 109.5 . .
C19 C22 H22C 109.5 . .
H22A C22 H22C 109.5 . .
H22B C22 H22C 109.5 . .

loop_
_geom_bond_atom_site_label_1
_geom_bond_atom_site_label_2
_geom_bond_distance
_geom_bond_site_symmetry_2
Zn1 O2 2.0254(13) 2_666
Zn1 O1 2.0283(13) .
Zn1 N1 2.0330(15) .
Zn1 O4 2.0475(14) 2_666
Zn1 O3 2.0659(14) .
Zn1 Zn1 2.9189(5) 2_666
O1 C7 1.256(2) .
O2 C7 1.260(2) .
O2 Zn1 2.0254(13) 2_666
O3 C15 1.256(2) .
O4 C15 1.253(2) .
O4 Zn1 2.0475(14) 2_666
N1 C1 1.337(2) .
N1 C5 1.345(2) .
C1 C2 1.377(3) .
C1 H1 0.9500 .
C2 C3 1.395(3) .
C2 H2 0.9500 .
C3 C4 1.394(3) .
C3 C6 1.467(3) .
C4 C5 1.376(3) .
C4 H4 0.9500 .
C5 H5 0.9500 .
C6 C6 1.323(4) 2_565
C6 H6 0.9500 .
C7 C8 1.499(2) .
C8 C9 1.391(3) .
C8 C13 1.394(3) .
C9 C10 1.390(3) .
C9 H9 0.9500 .
C10 C11 1.390(3) .
C10 H10 0.9500 .
C11 C12 1.395(3) .
C11 C14 1.507(3) .
C12 C13 1.387(3) .
C12 H12 0.9500 .
C13 H13 0.9500 .
C14 H14A 0.9800 .
C14 H14B 0.9800 .
C14 H14C 0.9800 .
C15 C16 1.500(3) .
C16 C21 1.387(3) .
C16 C17 1.392(3) .
C17 C18 1.384(3) .
C17 H17 0.9500 .
C18 C19 1.387(3) .
C18 H18 0.9500 .
C19 C20 1.390(3) .
C19 C22 1.511(3) .
C20 C21 1.386(3) .
C20 H20 0.9500 .
C21 H21 0.9500 .
C22 H22A 0.9800 .
C22 H22B 0.9800 .
C22 H22C 0.9800 .
